data_4029824
loop_
_publ_author_name
'Castillo-Contreras, Emmanuel B'
'Stahl, Alexander M.'
'Dake, Gregory R.'

_publ_section_title
;
 Annulated Isoxazoles via [3 + 2] Cycloaddition of Alkenyl Bromides and
 Oximoyl Chlorides and Ag(I) Promoted Elimination.
;
_journal_issue 15
_journal_name_full 'The Journal of organic chemistry'
_journal_page_first 7250
_journal_page_last 7255
_journal_paper_doi 10.1021/jo501376q
_journal_volume 79
_journal_year 2014
_chemical_formula_sum 'C13 H11 N O2'
_chemical_formula_weight 213.23
_chemical_name_systematic
;
 ?
;
_space_group_IT_number 19
_symmetry_cell_setting orthorhombic
_symmetry_space_group_name_Hall 'P 2ac 2ab'
_symmetry_space_group_name_H-M 'P 21 21 21'
_atom_sites_solution_hydrogens geom
_atom_sites_solution_primary direct
_atom_sites_solution_secondary difmap
_audit_creation_method SHELXL-97
_cell_angle_alpha 90.00
_cell_angle_beta 90.00
_cell_angle_gamma 90.00
_cell_formula_units_Z 4
_cell_length_a 7.6193(4)
_cell_length_b 10.9706(7)
_cell_length_c 11.8576(9)
_cell_measurement_reflns_used 6396
_cell_measurement_temperature 90.0(1)
_cell_measurement_theta_max 66.36
_cell_measurement_theta_min 5.49
_cell_volume 991.16(11)
_computing_structure_refinement 'SHELXL-97 (Sheldrick, 2008)'
_diffrn_ambient_temperature 90.0(1)
_diffrn_measured_fraction_theta_full 0.996
_diffrn_measured_fraction_theta_max 0.996
_diffrn_measurement_device_type 'Bruker APEX DUO'
_diffrn_measurement_method 'area detector'
_diffrn_radiation_monochromator graphite
_diffrn_radiation_source 'fine-focus sealed tube'
_diffrn_radiation_type CuK\a
_diffrn_radiation_wavelength 1.54178
_diffrn_reflns_av_R_equivalents 0.0662
_diffrn_reflns_av_sigmaI/netI 0.0509
_diffrn_reflns_limit_h_max 8
_diffrn_reflns_limit_h_min -9
_diffrn_reflns_limit_k_max 13
_diffrn_reflns_limit_k_min -12
_diffrn_reflns_limit_l_max 13
_diffrn_reflns_limit_l_min -14
_diffrn_reflns_number 8624
_diffrn_reflns_theta_full 66.41
_diffrn_reflns_theta_max 66.41
_diffrn_reflns_theta_min 5.49
_exptl_absorpt_coefficient_mu 0.790
_exptl_absorpt_correction_T_max 0.9767
_exptl_absorpt_correction_T_min 0.8033
_exptl_absorpt_correction_type multi-scan
_exptl_crystal_colour colourless
_exptl_crystal_density_diffrn 1.429
_exptl_crystal_density_method 'not measured'
_exptl_crystal_description blade
_exptl_crystal_F_000 448
_exptl_crystal_size_max 0.29
_exptl_crystal_size_mid 0.10
_exptl_crystal_size_min 0.03
_refine_diff_density_max 0.264
_refine_diff_density_min -0.216
_refine_diff_density_rms 0.066
_refine_ls_abs_structure_details 'Flack H D (1983), Acta Cryst. A39, 876-881'
_refine_ls_abs_structure_Flack -0.06(19)
_refine_ls_extinction_method none
_refine_ls_goodness_of_fit_ref 1.074
_refine_ls_hydrogen_treatment constr
_refine_ls_matrix_type full
_refine_ls_number_parameters 145
_refine_ls_number_reflns 1725
_refine_ls_number_restraints 0
_refine_ls_restrained_S_all 1.074
_refine_ls_R_factor_all 0.0482
_refine_ls_R_factor_gt 0.0463
_refine_ls_shift/su_max 0.000
_refine_ls_shift/su_mean 0.000
_refine_ls_structure_factor_coef Fsqd
_refine_ls_weighting_details 'calc w=1/[\s^2^(Fo^2^)+(0.0824P)^2^+0.0992P] where P=(Fo^2^+2Fc^2^)/3'
_refine_ls_weighting_scheme calc
_refine_ls_wR_factor_gt 0.1163
_refine_ls_wR_factor_ref 0.1191
_reflns_number_gt 1636
_reflns_number_total 1725
_reflns_threshold_expression >2\s(I)
_cod_data_source_file jo501376q_si_001.cif
_cod_data_source_block gd039
_cod_depositor_comments 'Adding full bibliography for 4029824--4029825.cif.'
_cod_original_sg_symbol_H-M 'P 212121'
_cod_database_code 4029824

loop_
_symmetry_equiv_pos_as_xyz
'x, y, z'
'x+1/2, -y+1/2, -z'
'-x, y+1/2, -z+1/2'
'-x+1/2, -y, z+1/2'

loop_
_atom_site_label
_atom_site_type_symbol
_atom_site_fract_x
_atom_site_fract_y
_atom_site_fract_z
_atom_site_U_iso_or_equiv
_atom_site_adp_type
_atom_site_occupancy
_atom_site_symmetry_multiplicity
_atom_site_calc_flag
_atom_site_refinement_flags
C3 C 0.1117(3) 0.39356(19) -0.04401(17) 0.0243(4) Uani 1 1 d .
C4 C 0.1307(3) 0.51275(19) 0.01390(18) 0.0266(5) Uani 1 1 d .
H4A H 0.0452 0.5722 -0.0167 0.032 Uiso 1 1 calc R
H4B H 0.2505 0.5455 0.0026 0.032 Uiso 1 1 calc R
C5 C 0.0956(3) 0.49041(19) 0.14139(18) 0.0278(5) Uani 1 1 d .
H5A H 0.1458 0.5594 0.1845 0.033 Uiso 1 1 calc R
H5B H -0.0328 0.4908 0.1540 0.033 Uiso 1 1 calc R
C6 C 0.1710(3) 0.37045(19) 0.18965(17) 0.0244(5) Uani 1 1 d .
H6A H 0.2999 0.3689 0.1789 0.029 Uiso 1 1 calc R
H6B H 0.1467 0.3660 0.2716 0.029 Uiso 1 1 calc R
C7 C 0.0885(3) 0.26099(18) 0.13046(17) 0.0231(4) Uani 1 1 d .
H7 H -0.0354 0.2499 0.1563 0.028 Uiso 1 1 calc R
C9 C 0.1594(3) 0.05458(18) 0.07600(18) 0.0229(5) Uani 1 1 d .
C10 C 0.1888(3) -0.0617(2) 0.11706(18) 0.0263(5) Uani 1 1 d .
H10 H 0.2221 -0.0729 0.1936 0.032 Uiso 1 1 calc R
C11 C 0.1695(3) -0.1620(2) 0.04656(19) 0.0283(5) Uani 1 1 d .
H11 H 0.1900 -0.2415 0.0755 0.034 Uiso 1 1 calc R
C12 C 0.1210(3) -0.14767(19) -0.06542(18) 0.0272(5) Uani 1 1 d .
H12 H 0.1058 -0.2170 -0.1125 0.033 Uiso 1 1 calc R
C13 C 0.0948(3) -0.03206(19) -0.10792(17) 0.0243(4) Uani 1 1 d .
H13 H 0.0620 -0.0219 -0.1846 0.029 Uiso 1 1 calc R
C14 C 0.1161(3) 0.0705(2) -0.03883(17) 0.0229(5) Uani 1 1 d .
C15 C 0.1050(3) 0.19744(18) -0.07626(17) 0.0207(4) Uani 1 1 d .
C16 C 0.0927(3) 0.28639(19) 0.00844(17) 0.0226(4) Uani 1 1 d .
N1 N 0.1240(2) 0.24529(15) -0.17669(15) 0.0246(4) Uani 1 1 d .
O2 O 0.1267(2) 0.37503(13) -0.15648(12) 0.0251(4) Uani 1 1 d .
O8 O 0.1889(2) 0.14968(13) 0.15013(12) 0.0242(4) Uani 1 1 d .

loop_
_atom_site_aniso_label
_atom_site_aniso_U_11
_atom_site_aniso_U_22
_atom_site_aniso_U_33
_atom_site_aniso_U_23
_atom_site_aniso_U_13
_atom_site_aniso_U_12
C3 0.0225(11) 0.0218(10) 0.0285(10) -0.0014(8) -0.0027(9) 0.0014(9)
C4 0.0289(10) 0.0158(10) 0.0350(11) 0.0009(8) -0.0065(9) 0.0000(8)
C5 0.0295(11) 0.0205(10) 0.0335(11) -0.0055(8) -0.0030(10) 0.0021(9)
C6 0.0252(10) 0.0208(10) 0.0272(10) -0.0025(9) -0.0012(8) 0.0008(9)
C7 0.0238(10) 0.0178(10) 0.0277(10) -0.0009(7) -0.0021(8) 0.0024(8)
C9 0.0216(10) 0.0187(10) 0.0284(10) -0.0013(8) 0.0020(8) -0.0005(8)
C10 0.0274(11) 0.0232(11) 0.0283(10) 0.0024(9) -0.0002(9) -0.0008(8)
C11 0.0306(12) 0.0167(10) 0.0375(12) 0.0005(9) 0.0033(9) 0.0005(9)
C12 0.0304(12) 0.0193(10) 0.0320(10) -0.0038(8) 0.0043(9) -0.0018(9)
C13 0.0229(10) 0.0230(10) 0.0269(10) -0.0019(8) 0.0016(8) -0.0021(9)
C14 0.0184(10) 0.0234(10) 0.0270(10) -0.0004(8) 0.0022(8) -0.0008(8)
C15 0.0192(9) 0.0186(9) 0.0243(9) -0.0013(7) -0.0018(8) 0.0003(8)
C16 0.0201(9) 0.0204(10) 0.0273(10) -0.0011(8) -0.0014(8) -0.0007(8)
N1 0.0279(9) 0.0175(9) 0.0285(9) 0.0003(7) -0.0012(7) -0.0012(7)
O2 0.0304(8) 0.0177(7) 0.0273(7) 0.0015(5) -0.0018(6) -0.0004(6)
O8 0.0299(8) 0.0178(8) 0.0248(7) -0.0012(6) -0.0037(6) 0.0027(6)

loop_
_atom_type_symbol
_atom_type_description
_atom_type_scat_dispersion_real
_atom_type_scat_dispersion_imag
_atom_type_scat_source
C C 0.0181 0.0091 'International Tables Vol C Tables 4.2.6.8 and 6.1.1.4'
H H 0.0000 0.0000 'International Tables Vol C Tables 4.2.6.8 and 6.1.1.4'
N N 0.0311 0.0180 'International Tables Vol C Tables 4.2.6.8 and 6.1.1.4'
O O 0.0492 0.0322 'International Tables Vol C Tables 4.2.6.8 and 6.1.1.4'

loop_
_geom_angle_atom_site_label_1
_geom_angle_atom_site_label_2
_geom_angle_atom_site_label_3
_geom_angle
C16 C3 O2 109.58(18)
C16 C3 C4 124.73(18)
O2 C3 C4 125.44(19)
C3 C4 C5 107.11(17)
C3 C4 H4A 110.3
C5 C4 H4A 110.3
C3 C4 H4B 110.3
C5 C4 H4B 110.3
H4A C4 H4B 108.5
C6 C5 C4 115.49(18)
C6 C5 H5A 108.4
C4 C5 H5A 108.4
C6 C5 H5B 108.4
C4 C5 H5B 108.4
H5A C5 H5B 107.5
C7 C6 C5 110.27(17)
C7 C6 H6A 109.6
C5 C6 H6A 109.6
C7 C6 H6B 109.6
C5 C6 H6B 109.6
H6A C6 H6B 108.1
O8 C7 C16 107.70(17)
O8 C7 C6 111.66(17)
C16 C7 C6 107.09(17)
O8 C7 H7 110.1
C16 C7 H7 110.1
C6 C7 H7 110.1
O8 C9 C10 116.47(18)
O8 C9 C14 123.92(19)
C10 C9 C14 119.4(2)
C9 C10 C11 120.1(2)
C9 C10 H10 120.0
C11 C10 H10 120.0
C12 C11 C10 120.9(2)
C12 C11 H11 119.5
C10 C11 H11 119.5
C13 C12 C11 119.5(2)
C13 C12 H12 120.2
C11 C12 H12 120.2
C12 C13 C14 120.52(19)
C12 C13 H13 119.7
C14 C13 H13 119.7
C13 C14 C9 119.5(2)
C13 C14 C15 125.43(18)
C9 C14 C15 115.03(18)
N1 C15 C16 112.30(17)
N1 C15 C14 130.59(18)
C16 C15 C14 116.64(18)
C3 C16 C15 105.72(18)
C3 C16 C7 128.68(19)
C15 C16 C7 124.92(18)
C15 N1 O2 104.23(15)
C3 O2 N1 108.08(15)
C9 O8 C7 116.41(15)

loop_
_geom_bond_atom_site_label_1
_geom_bond_atom_site_label_2
_geom_bond_distance
C3 C16 1.338(3)
C3 O2 1.354(2)
C3 C4 1.484(3)
C4 C5 1.555(3)
C4 H4A 0.9900
C4 H4B 0.9900
C5 C6 1.546(3)
C5 H5A 0.9900
C5 H5B 0.9900
C6 C7 1.526(3)
C6 H6A 0.9900
C6 H6B 0.9900
C7 O8 1.459(2)
C7 C16 1.474(3)
C7 H7 1.0000
C9 O8 1.383(2)
C9 C10 1.383(3)
C9 C14 1.412(3)
C10 C11 1.390(3)
C10 H10 0.9500
C11 C12 1.387(3)
C11 H11 0.9500
C12 C13 1.379(3)
C12 H12 0.9500
C13 C14 1.401(3)
C13 H13 0.9500
C14 C15 1.465(3)
C15 N1 1.309(3)
C15 C16 1.404(3)
N1 O2 1.443(2)

loop_
_geom_torsion_atom_site_label_1
_geom_torsion_atom_site_label_2
_geom_torsion_atom_site_label_3
_geom_torsion_atom_site_label_4
_geom_torsion
C16 C3 C4 C5 -8.5(3)
O2 C3 C4 C5 177.86(19)
C3 C4 C5 C6 39.1(3)
C4 C5 C6 C7 -61.7(3)
C5 C6 C7 O8 164.07(17)
C5 C6 C7 C16 46.4(2)
O8 C9 C10 C11 -177.23(18)
C14 C9 C10 C11 -2.3(3)
C9 C10 C11 C12 0.0(3)
C10 C11 C12 C13 1.3(3)
C11 C12 C13 C14 -0.3(3)
C12 C13 C14 C9 -2.0(3)
C12 C13 C14 C15 175.1(2)
O8 C9 C14 C13 177.81(19)
C10 C9 C14 C13 3.3(3)
O8 C9 C14 C15 0.4(3)
C10 C9 C14 C15 -174.15(19)
C13 C14 C15 N1 -21.9(4)
C9 C14 C15 N1 155.4(2)
C13 C14 C15 C16 166.8(2)
C9 C14 C15 C16 -16.0(3)
O2 C3 C16 C15 2.8(2)
C4 C3 C16 C15 -171.7(2)
O2 C3 C16 C7 173.6(2)
C4 C3 C16 C7 -0.9(4)
N1 C15 C16 C3 -2.3(3)
C14 C15 C16 C3 170.65(18)
N1 C15 C16 C7 -173.5(2)
C14 C15 C16 C7 -0.6(3)
O8 C7 C16 C3 -139.2(2)
C6 C7 C16 C3 -19.0(3)
O8 C7 C16 C15 30.0(3)
C6 C7 C16 C15 150.2(2)
C16 C15 N1 O2 0.8(2)
C14 C15 N1 O2 -170.9(2)
C16 C3 O2 N1 -2.4(2)
C4 C3 O2 N1 172.0(2)
C15 N1 O2 C3 1.0(2)
C10 C9 O8 C7 -152.96(19)
C14 C9 O8 C7 32.3(3)
C16 C7 O8 C9 -44.1(2)
C6 C7 O8 C9 -161.35(17)
